data_4302596
loop_
_publ_author_name
'Eric M. Gale'
'Ashis K. Patra'
'Todd C. Harrop'

_publ_contact_author_address
;Department of Chemistry, The University of Georgia,1001 Ceadr St,
 Athens, GA 30602,USA
;
_publ_contact_author_email tharrop@chem.uga.edu
_publ_contact_author_fax 1-706-542-9454
_publ_contact_author_name 'Todd C. Harrop'
_publ_contact_author_phone 1-706-542-3486
_publ_section_title
;
Versatile Methodology Toward NiN2S2 Complexes as Nickel Superoxide Dismutase
Models: Structure and Proton Affinity
;
_journal_name_full 'Inorganic Chemistry'
_journal_page_first 5620
_journal_page_last 5622
_journal_paper_doi 10.1021/ic9009042
_journal_volume 48
_journal_year 2009
_chemical_absolute_configuration rm
_chemical_formula_moiety 'C20 H37 N3 Ni O S2'
_chemical_formula_sum 'C20 H37 N3 Ni O S2'
_chemical_formula_weight 458.36
_chemical_name_systematic
;
 ?
;
_space_group_IT_number 14
_symmetry_cell_setting monoclinic
_symmetry_space_group_name_Hall '-P 2ybc'
_symmetry_space_group_name_H-M 'P 1 21/c 1'
_atom_sites_solution_hydrogens geom
_atom_sites_solution_primary direct
_atom_sites_solution_secondary difmap
_audit_creation_method SHELXL-97
_cell_angle_alpha 90.00
_cell_angle_beta 110.734(2)
_cell_angle_gamma 90.00
_cell_formula_units_Z 4
_cell_length_a 16.0011(18)
_cell_length_b 10.2682(12)
_cell_length_c 15.3266(17)
_cell_measurement_reflns_used 7316
_cell_measurement_temperature 293(2)
_cell_measurement_theta_max 26.04
_cell_measurement_theta_min 2.40
_cell_volume 2355.1(5)
_computing_cell_refinement 'Bruker APEX II V2008.6-1'
_computing_data_collection 'Bruker APEX II V2008.6-1'
_computing_data_reduction 'Bruker APEX II V2008.6-1'
_computing_molecular_graphics 'Ortep-3 for Windows (Farrugia, 1997)'
_computing_publication_material 'WinGX publication routines (Farrugia, 1999)'
_computing_structure_refinement 'SHELXL-97 (Sheldrick, 1997)'
_computing_structure_solution 'SHELXS-97 (Sheldrick, 1997)'
_diffrn_ambient_temperature 293(2)
_diffrn_detector_area_resol_mean 0.5
_diffrn_measured_fraction_theta_full 0.997
_diffrn_measured_fraction_theta_max 0.997
_diffrn_measurement_device_type 'Bruker Smart CCD Area Detector'
_diffrn_measurement_method 'omega scans'
_diffrn_radiation_monochromator graphite
_diffrn_radiation_source 'fine-focus sealed tube'
_diffrn_radiation_type MoK\a
_diffrn_radiation_wavelength 0.71073
_diffrn_reflns_av_R_equivalents 0.0521
_diffrn_reflns_av_sigmaI/netI 0.0401
_diffrn_reflns_limit_h_max 21
_diffrn_reflns_limit_h_min -21
_diffrn_reflns_limit_k_max 13
_diffrn_reflns_limit_k_min -13
_diffrn_reflns_limit_l_max 20
_diffrn_reflns_limit_l_min -20
_diffrn_reflns_number 31319
_diffrn_reflns_theta_full 28.39
_diffrn_reflns_theta_max 28.39
_diffrn_reflns_theta_min 2.41
_exptl_absorpt_coefficient_mu 1.015
_exptl_absorpt_correction_T_max 0.9510
_exptl_absorpt_correction_T_min 0.7854
_exptl_absorpt_correction_type multi-scan
_exptl_absorpt_process_details SADABS(Sheldrick,1997)
_exptl_crystal_colour red
_exptl_crystal_density_diffrn 1.293
_exptl_crystal_density_method 'not measured'
_exptl_crystal_description plate
_exptl_crystal_F_000 984
_exptl_crystal_size_max 0.25
_exptl_crystal_size_mid 0.13
_exptl_crystal_size_min 0.05
_refine_diff_density_max 0.502
_refine_diff_density_min -0.355
_refine_diff_density_rms 0.066
_refine_ls_extinction_method none
_refine_ls_goodness_of_fit_ref 1.067
_refine_ls_hydrogen_treatment constr
_refine_ls_matrix_type full
_refine_ls_number_parameters 244
_refine_ls_number_reflns 5893
_refine_ls_number_restraints 0
_refine_ls_restrained_S_all 1.067
_refine_ls_R_factor_all 0.0774
_refine_ls_R_factor_gt 0.0368
_refine_ls_shift/su_max 0.001
_refine_ls_shift/su_mean 0.000
_refine_ls_structure_factor_coef Fsqd
_refine_ls_weighting_details 'calc w=1/[\s^2^(Fo^2^)+(0.0361P)^2^+1.1522P] where P=(Fo^2^+2Fc^2^)/3'
_refine_ls_weighting_scheme calc
_refine_ls_wR_factor_gt 0.0776
_refine_ls_wR_factor_ref 0.0969
_reflns_number_gt 3991
_reflns_number_total 5893
_reflns_threshold_expression >2sigma(I)
_cod_data_source_file ic9009042_si_003.cif
_cod_data_source_block ICcif2
_cod_depositor_comments
;
The following automatic conversions were performed:
'_symmetry_cell_setting' value 'Monoclinic' changed to 'monoclinic'
according to '/home/saulius/struct/CIF-dictionaries/cif_core.dic'
dictionary named 'cif_core.dic' version 2.4.1 from 2010-06-29.

Automatic conversion script
Id: cif_fix_enum 1527 2010-12-29 10:47:43Z saulius 
;
_cod_database_code 4302596

loop_
_symmetry_equiv_pos_as_xyz
'x, y, z'
'-x, y+1/2, -z+1/2'
'-x, -y, -z'
'x, -y-1/2, z-1/2'

loop_
_atom_site_label
_atom_site_type_symbol
_atom_site_fract_x
_atom_site_fract_y
_atom_site_fract_z
_atom_site_U_iso_or_equiv
_atom_site_adp_type
_atom_site_occupancy
_atom_site_symmetry_multiplicity
_atom_site_calc_flag
_atom_site_refinement_flags
_atom_site_disorder_assembly
_atom_site_disorder_group
Ni1 Ni 0.281824(19) 0.01923(3) 0.71112(2) 0.03072(9) Uani 1 1 d . . .
S1 S 0.23207(4) -0.03933(7) 0.56618(4) 0.04101(16) Uani 1 1 d . . .
S2 S 0.40344(4) -0.10004(7) 0.75786(4) 0.04287(17) Uani 1 1 d . . .
O1 O 0.10668(13) 0.27353(19) 0.74437(13) 0.0529(5) Uani 1 1 d . . .
N1 N 0.17897(13) 0.1235(2) 0.68382(14) 0.0379(5) Uani 1 1 d . . .
N2 N 0.30460(13) 0.0849(2) 0.83778(13) 0.0343(4) Uani 1 1 d . . .
N3 N 0.15682(14) -0.3529(2) 0.74005(14) 0.0396(5) Uani 1 1 d . . .
C1 C 0.11767(17) 0.0179(3) 0.53552(18) 0.0466(6) Uani 1 1 d . . .
H1A H 0.0924 0.0349 0.4690 0.056 Uiso 1 1 calc R . .
H1B H 0.0818 -0.0487 0.5503 0.056 Uiso 1 1 calc R . .
C2 C 0.11588(18) 0.1388(3) 0.58795(18) 0.0485(7) Uani 1 1 d . . .
H2A H 0.1328 0.2129 0.5586 0.058 Uiso 1 1 calc R . .
H2B H 0.0561 0.1538 0.5882 0.058 Uiso 1 1 calc R . .
C3 C 0.16783(16) 0.1945(2) 0.75004(17) 0.0367(5) Uani 1 1 d . . .
C4 C 0.24199(16) 0.1711(2) 0.84136(16) 0.0325(5) Uani 1 1 d . . .
C5 C 0.24792(18) 0.2348(3) 0.92288(18) 0.0436(6) Uani 1 1 d . . .
H5 H 0.2043 0.2945 0.9232 0.052 Uiso 1 1 calc R . .
C6 C 0.31889(19) 0.2091(3) 1.00350(18) 0.0484(7) Uani 1 1 d . . .
H6 H 0.3243 0.2518 1.0587 0.058 Uiso 1 1 calc R . .
C7 C 0.38135(19) 0.1197(3) 1.00112(18) 0.0525(7) Uani 1 1 d . . .
H7 H 0.4291 0.0992 1.0551 0.063 Uiso 1 1 calc R . .
C8 C 0.37262(18) 0.0602(3) 0.91734(18) 0.0480(7) Uani 1 1 d . . .
H8 H 0.4159 0.0004 0.9162 0.058 Uiso 1 1 calc R . .
C9 C 0.45910(17) -0.1414(3) 0.67486(17) 0.0403(6) Uani 1 1 d . . .
C10 C 0.46150(19) -0.0247(3) 0.6149(2) 0.0546(7) Uani 1 1 d . . .
H10A H 0.4902 0.0471 0.6543 0.082 Uiso 1 1 calc R . .
H10B H 0.4016 -0.0005 0.5772 0.082 Uiso 1 1 calc R . .
H10C H 0.4943 -0.0468 0.5752 0.082 Uiso 1 1 calc R . .
C11 C 0.4141(2) -0.2580(3) 0.6149(2) 0.0609(8) Uani 1 1 d . . .
H11A H 0.4134 -0.3301 0.6545 0.091 Uiso 1 1 calc R . .
H11B H 0.4466 -0.2817 0.5754 0.091 Uiso 1 1 calc R . .
H11C H 0.3539 -0.2354 0.5772 0.091 Uiso 1 1 calc R . .
C12 C 0.55486(18) -0.1779(3) 0.7351(2) 0.0564(8) Uani 1 1 d . . .
H12A H 0.5540 -0.2514 0.7735 0.085 Uiso 1 1 calc R . .
H12B H 0.5829 -0.1054 0.7741 0.085 Uiso 1 1 calc R . .
H12C H 0.5879 -0.1997 0.6956 0.085 Uiso 1 1 calc R . .
C13 C 0.1962(2) -0.3560(3) 0.6630(2) 0.0557(8) Uani 1 1 d . . .
H13A H 0.1612 -0.2987 0.6131 0.067 Uiso 1 1 calc R . .
H13B H 0.2565 -0.3214 0.6876 0.067 Uiso 1 1 calc R . .
C14 C 0.1994(3) -0.4880(4) 0.6226(2) 0.0758(10) Uani 1 1 d . . .
H14A H 0.2252 -0.4810 0.5749 0.114 Uiso 1 1 calc R . .
H14B H 0.1399 -0.5223 0.5959 0.114 Uiso 1 1 calc R . .
H14C H 0.2352 -0.5453 0.6709 0.114 Uiso 1 1 calc R . .
C15 C 0.21093(19) -0.4386(3) 0.82051(19) 0.0495(7) Uani 1 1 d . . .
H15A H 0.1852 -0.4335 0.8690 0.059 Uiso 1 1 calc R . .
H15B H 0.2055 -0.5281 0.7990 0.059 Uiso 1 1 calc R . .
C16 C 0.3082(2) -0.4050(5) 0.8623(2) 0.0851(12) Uani 1 1 d . . .
H16A H 0.3373 -0.4640 0.9125 0.128 Uiso 1 1 calc R . .
H16B H 0.3147 -0.3175 0.8858 0.128 Uiso 1 1 calc R . .
H16C H 0.3350 -0.4121 0.8155 0.128 Uiso 1 1 calc R . .
C17 C 0.06236(18) -0.4051(3) 0.7066(2) 0.0494(7) Uani 1 1 d . . .
H17A H 0.0643 -0.4980 0.6957 0.059 Uiso 1 1 calc R . .
H17B H 0.0383 -0.3935 0.7559 0.059 Uiso 1 1 calc R . .
C18 C -0.0006(2) -0.3423(4) 0.6188(2) 0.0805(11) Uani 1 1 d . . .
H18A H -0.0588 -0.3809 0.6027 0.121 Uiso 1 1 calc R . .
H18B H 0.0214 -0.3555 0.5688 0.121 Uiso 1 1 calc R . .
H18C H -0.0045 -0.2507 0.6291 0.121 Uiso 1 1 calc R . .
C19 C 0.1601(2) -0.2127(3) 0.7698(2) 0.0597(8) Uani 1 1 d . . .
H19A H 0.1239 -0.1617 0.7166 0.072 Uiso 1 1 calc R . .
H19B H 0.2212 -0.1822 0.7869 0.072 Uiso 1 1 calc R . .
C20 C 0.1286(3) -0.1855(4) 0.8504(3) 0.0779(11) Uani 1 1 d . . .
H20A H 0.1336 -0.0940 0.8642 0.117 Uiso 1 1 calc R . .
H20B H 0.1649 -0.2332 0.9044 0.117 Uiso 1 1 calc R . .
H20C H 0.0674 -0.2120 0.8338 0.117 Uiso 1 1 calc R . .

loop_
_atom_site_aniso_label
_atom_site_aniso_U_11
_atom_site_aniso_U_22
_atom_site_aniso_U_33
_atom_site_aniso_U_23
_atom_site_aniso_U_13
_atom_site_aniso_U_12
Ni1 0.02782(16) 0.03701(17) 0.02628(15) 0.00142(13) 0.00828(12) 0.00177(13)
S1 0.0382(3) 0.0537(4) 0.0286(3) -0.0022(3) 0.0087(3) 0.0040(3)
S2 0.0380(4) 0.0593(4) 0.0316(3) 0.0042(3) 0.0127(3) 0.0147(3)
O1 0.0476(11) 0.0566(12) 0.0498(11) -0.0010(9) 0.0113(9) 0.0212(10)
N1 0.0337(11) 0.0439(12) 0.0309(10) -0.0004(9) 0.0050(9) 0.0067(9)
N2 0.0319(11) 0.0409(12) 0.0296(10) 0.0009(9) 0.0104(8) 0.0012(9)
N3 0.0412(12) 0.0426(12) 0.0364(11) 0.0057(9) 0.0153(10) -0.0028(10)
C1 0.0344(14) 0.0649(18) 0.0341(13) -0.0005(13) 0.0043(11) 0.0014(13)
C2 0.0407(15) 0.0579(18) 0.0371(14) 0.0002(13) 0.0017(12) 0.0123(13)
C3 0.0343(13) 0.0358(13) 0.0391(13) 0.0025(11) 0.0118(11) 0.0031(11)
C4 0.0332(13) 0.0341(13) 0.0321(12) 0.0023(10) 0.0139(10) -0.0009(10)
C5 0.0484(16) 0.0455(15) 0.0389(14) -0.0016(12) 0.0181(12) 0.0065(12)
C6 0.0564(18) 0.0585(18) 0.0297(13) -0.0045(12) 0.0146(13) 0.0047(14)
C7 0.0473(16) 0.075(2) 0.0291(13) -0.0026(13) 0.0066(12) 0.0105(15)
C8 0.0409(15) 0.0669(19) 0.0333(13) 0.0016(12) 0.0096(12) 0.0158(13)
C9 0.0375(14) 0.0503(16) 0.0353(13) -0.0006(11) 0.0155(11) 0.0080(12)
C10 0.0435(16) 0.075(2) 0.0507(17) 0.0076(15) 0.0232(14) 0.0006(15)
C11 0.061(2) 0.062(2) 0.0586(19) -0.0163(16) 0.0190(16) 0.0043(16)
C12 0.0429(16) 0.072(2) 0.0551(18) -0.0013(16) 0.0183(14) 0.0168(15)
C13 0.0601(19) 0.072(2) 0.0409(15) 0.0089(14) 0.0257(14) -0.0005(16)
C14 0.082(3) 0.093(3) 0.059(2) -0.0115(19) 0.0337(19) 0.008(2)
C15 0.0500(17) 0.0601(18) 0.0362(14) 0.0106(13) 0.0128(13) 0.0062(14)
C16 0.050(2) 0.145(4) 0.053(2) 0.017(2) 0.0097(17) 0.007(2)
C17 0.0408(15) 0.0532(18) 0.0520(16) 0.0050(14) 0.0135(13) -0.0033(13)
C18 0.054(2) 0.104(3) 0.067(2) 0.015(2) 0.0011(18) 0.014(2)
C19 0.069(2) 0.0460(17) 0.068(2) 0.0000(15) 0.0286(18) -0.0073(16)
C20 0.089(3) 0.070(2) 0.087(3) -0.020(2) 0.046(2) -0.002(2)

loop_
_atom_type_symbol
_atom_type_description
_atom_type_scat_dispersion_real
_atom_type_scat_dispersion_imag
_atom_type_scat_source
C C 0.0033 0.0016 'International Tables Vol C Tables 4.2.6.8 and 6.1.1.4'
H H 0.0000 0.0000 'International Tables Vol C Tables 4.2.6.8 and 6.1.1.4'
N N 0.0061 0.0033 'International Tables Vol C Tables 4.2.6.8 and 6.1.1.4'
O O 0.0106 0.0060 'International Tables Vol C Tables 4.2.6.8 and 6.1.1.4'
S S 0.1246 0.1234 'International Tables Vol C Tables 4.2.6.8 and 6.1.1.4'
Ni Ni 0.3393 1.1124 'International Tables Vol C Tables 4.2.6.8 and 6.1.1.4'

loop_
_geom_angle_atom_site_label_1
_geom_angle_atom_site_label_2
_geom_angle_atom_site_label_3
_geom_angle
_geom_angle_site_symmetry_1
_geom_angle_site_symmetry_3
_geom_angle_publ_flag
N1 Ni1 N2 82.30(8) . . ?
N1 Ni1 S1 87.41(6) . . ?
N2 Ni1 S1 169.41(6) . . ?
N1 Ni1 S2 174.21(6) . . ?
N2 Ni1 S2 92.07(6) . . ?
S1 Ni1 S2 98.14(3) . . ?
C1 S1 Ni1 98.42(9) . . ?
C9 S2 Ni1 119.54(8) . . ?
C3 N1 C2 118.8(2) . . ?
C3 N1 Ni1 119.45(16) . . ?
C2 N1 Ni1 121.42(16) . . ?
C8 N2 C4 117.5(2) . . ?
C8 N2 Ni1 129.89(18) . . ?
C4 N2 Ni1 112.58(15) . . ?
C19 N3 C17 111.4(2) . . ?
C19 N3 C15 111.1(2) . . ?
C17 N3 C15 106.5(2) . . ?
C19 N3 C13 106.0(2) . . ?
C17 N3 C13 111.6(2) . . ?
C15 N3 C13 110.2(2) . . ?
C2 C1 S1 109.92(18) . . ?
C2 C1 H1A 109.7 . . ?
S1 C1 H1A 109.7 . . ?
C2 C1 H1B 109.7 . . ?
S1 C1 H1B 109.7 . . ?
H1A C1 H1B 108.2 . . ?
N1 C2 C1 108.3(2) . . ?
N1 C2 H2A 110.0 . . ?
C1 C2 H2A 110.0 . . ?
N1 C2 H2B 110.0 . . ?
C1 C2 H2B 110.0 . . ?
H2A C2 H2B 108.4 . . ?
O1 C3 N1 128.6(2) . . ?
O1 C3 C4 120.7(2) . . ?
N1 C3 C4 110.7(2) . . ?
N2 C4 C5 122.1(2) . . ?
N2 C4 C3 114.8(2) . . ?
C5 C4 C3 123.1(2) . . ?
C6 C5 C4 119.4(3) . . ?
C6 C5 H5 120.3 . . ?
C4 C5 H5 120.3 . . ?
C7 C6 C5 118.9(2) . . ?
C7 C6 H6 120.5 . . ?
C5 C6 H6 120.5 . . ?
C6 C7 C8 119.1(3) . . ?
C6 C7 H7 120.4 . . ?
C8 C7 H7 120.4 . . ?
N2 C8 C7 122.9(3) . . ?
N2 C8 H8 118.5 . . ?
C7 C8 H8 118.5 . . ?
C10 C9 C11 111.2(2) . . ?
C10 C9 C12 108.9(2) . . ?
C11 C9 C12 109.3(2) . . ?
C10 C9 S2 110.98(18) . . ?
C11 C9 S2 110.85(19) . . ?
C12 C9 S2 105.38(17) . . ?
C9 C10 H10A 109.5 . . ?
C9 C10 H10B 109.5 . . ?
H10A C10 H10B 109.5 . . ?
C9 C10 H10C 109.5 . . ?
H10A C10 H10C 109.5 . . ?
H10B C10 H10C 109.5 . . ?
C9 C11 H11A 109.5 . . ?
C9 C11 H11B 109.5 . . ?
H11A C11 H11B 109.5 . . ?
C9 C11 H11C 109.5 . . ?
H11A C11 H11C 109.5 . . ?
H11B C11 H11C 109.5 . . ?
C9 C12 H12A 109.5 . . ?
C9 C12 H12B 109.5 . . ?
H12A C12 H12B 109.5 . . ?
C9 C12 H12C 109.5 . . ?
H12A C12 H12C 109.5 . . ?
H12B C12 H12C 109.5 . . ?
C14 C13 N3 115.1(3) . . ?
C14 C13 H13A 108.5 . . ?
N3 C13 H13A 108.5 . . ?
C14 C13 H13B 108.5 . . ?
N3 C13 H13B 108.5 . . ?
H13A C13 H13B 107.5 . . ?
C13 C14 H14A 109.5 . . ?
C13 C14 H14B 109.5 . . ?
H14A C14 H14B 109.5 . . ?
C13 C14 H14C 109.5 . . ?
H14A C14 H14C 109.5 . . ?
H14B C14 H14C 109.5 . . ?
C16 C15 N3 115.0(3) . . ?
C16 C15 H15A 108.5 . . ?
N3 C15 H15A 108.5 . . ?
C16 C15 H15B 108.5 . . ?
N3 C15 H15B 108.5 . . ?
H15A C15 H15B 107.5 . . ?
C15 C16 H16A 109.5 . . ?
C15 C16 H16B 109.5 . . ?
H16A C16 H16B 109.5 . . ?
C15 C16 H16C 109.5 . . ?
H16A C16 H16C 109.5 . . ?
H16B C16 H16C 109.5 . . ?
C18 C17 N3 115.0(2) . . ?
C18 C17 H17A 108.5 . . ?
N3 C17 H17A 108.5 . . ?
C18 C17 H17B 108.5 . . ?
N3 C17 H17B 108.5 . . ?
H17A C17 H17B 107.5 . . ?
C17 C18 H18A 109.5 . . ?
C17 C18 H18B 109.5 . . ?
H18A C18 H18B 109.5 . . ?
C17 C18 H18C 109.5 . . ?
H18A C18 H18C 109.5 . . ?
H18B C18 H18C 109.5 . . ?
N3 C19 C20 115.9(3) . . ?
N3 C19 H19A 108.3 . . ?
C20 C19 H19A 108.3 . . ?
N3 C19 H19B 108.3 . . ?
C20 C19 H19B 108.3 . . ?
H19A C19 H19B 107.4 . . ?
C19 C20 H20A 109.5 . . ?
C19 C20 H20B 109.5 . . ?
H20A C20 H20B 109.5 . . ?
C19 C20 H20C 109.5 . . ?
H20A C20 H20C 109.5 . . ?
H20B C20 H20C 109.5 . . ?

loop_
_geom_bond_atom_site_label_1
_geom_bond_atom_site_label_2
_geom_bond_distance
_geom_bond_site_symmetry_2
_geom_bond_publ_flag
Ni1 N1 1.882(2) . ?
Ni1 N2 1.9635(19) . ?
Ni1 S1 2.1629(7) . ?
Ni1 S2 2.1938(7) . ?
S1 C1 1.819(3) . ?
S2 C9 1.842(2) . ?
O1 C3 1.251(3) . ?
N1 C3 1.312(3) . ?
N1 C2 1.467(3) . ?
N2 C8 1.340(3) . ?
N2 C4 1.352(3) . ?
N3 C19 1.506(4) . ?
N3 C17 1.512(3) . ?
N3 C15 1.513(3) . ?
N3 C13 1.523(3) . ?
C1 C2 1.485(4) . ?
C1 H1A 0.9700 . ?
C1 H1B 0.9700 . ?
C2 H2A 0.9700 . ?
C2 H2B 0.9700 . ?
C3 C4 1.500(3) . ?
C4 C5 1.384(3) . ?
C5 C6 1.376(4) . ?
C5 H5 0.9300 . ?
C6 C7 1.367(4) . ?
C6 H6 0.9300 . ?
C7 C8 1.384(4) . ?
C7 H7 0.9300 . ?
C8 H8 0.9300 . ?
C9 C10 1.520(4) . ?
C9 C11 1.526(4) . ?
C9 C12 1.529(4) . ?
C10 H10A 0.9600 . ?
C10 H10B 0.9600 . ?
C10 H10C 0.9600 . ?
C11 H11A 0.9600 . ?
C11 H11B 0.9600 . ?
C11 H11C 0.9600 . ?
C12 H12A 0.9600 . ?
C12 H12B 0.9600 . ?
C12 H12C 0.9600 . ?
C13 C14 1.499(4) . ?
C13 H13A 0.9700 . ?
C13 H13B 0.9700 . ?
C14 H14A 0.9600 . ?
C14 H14B 0.9600 . ?
C14 H14C 0.9600 . ?
C15 C16 1.499(4) . ?
C15 H15A 0.9700 . ?
C15 H15B 0.9700 . ?
C16 H16A 0.9600 . ?
C16 H16B 0.9600 . ?
C16 H16C 0.9600 . ?
C17 C18 1.511(4) . ?
C17 H17A 0.9700 . ?
C17 H17B 0.9700 . ?
C18 H18A 0.9600 . ?
C18 H18B 0.9600 . ?
C18 H18C 0.9600 . ?
C19 C20 1.516(4) . ?
C19 H19A 0.9700 . ?
C19 H19B 0.9700 . ?
C20 H20A 0.9600 . ?
C20 H20B 0.9600 . ?
C20 H20C 0.9600 . ?
